data_2208439
loop_
_publ_author_name
'Feng-Wu Wang'
'Yi-Jun Wei'

_publ_section_title
;
 Azido{2,4-dichloro-6-[2-(diethylamino)ethyliminomethyl]phenolato}nickel(II)
;
_journal_coeditor_code TK6310
_journal_issue 3
_journal_name_full 'Acta Crystallographica Section E'
_journal_page_first m599
_journal_page_last m600
_journal_paper_doi 10.1107/S1600536806006155
_journal_volume 62
_journal_year 2006
_chemical_formula_iupac '[Ni (C13 H17 Cl2 N2 O) (N3)]'
_chemical_formula_moiety 'C13 H17 Cl2 N5 Ni O'
_chemical_formula_sum 'C13 H17 Cl2 N5 Ni O'
_chemical_formula_weight 388.93
_chemical_name_systematic
;
Azido{2,4-dichloro-6-[2-(diethylamino)ethyliminomethyl]phenolato}nickel(II)
;
_space_group_IT_number 14
_symmetry_cell_setting monoclinic
_symmetry_space_group_name_Hall '-P 2ybc'
_symmetry_space_group_name_H-M 'P 1 21/c 1'
_atom_sites_solution_hydrogens geom
_atom_sites_solution_primary direct
_atom_sites_solution_secondary difmap
_audit_creation_method SHELXL-97
_cell_angle_alpha 90
_cell_angle_beta 95.6560(10)
_cell_angle_gamma 90
_cell_formula_units_Z 4
_cell_length_a 16.361(2)
_cell_length_b 9.7350(10)
_cell_length_c 10.1650(10)
_cell_measurement_reflns_used 3623
_cell_measurement_temperature 298(2)
_cell_measurement_theta_max 26.7
_cell_measurement_theta_min 2.4
_cell_volume 1611.1(3)
_computing_cell_refinement SMART
_computing_data_collection 'SMART (Bruker, 1998)'
_computing_data_reduction 'SAINT (Bruker, 1998)'
_computing_molecular_graphics 'SHELXTL (Sheldrick, 1997b)'
_computing_publication_material SHELXTL
_computing_structure_refinement 'SHELXL97 (Sheldrick, 1997a)'
_computing_structure_solution 'SHELXS97 (Sheldrick, 1997a)'
_diffrn_ambient_temperature 298(2)
_diffrn_measured_fraction_theta_full 0.978
_diffrn_measured_fraction_theta_max 0.978
_diffrn_measurement_device_type 'Bruker SMART CCD area-detector'
_diffrn_measurement_method \w
_diffrn_radiation_monochromator graphite
_diffrn_radiation_source 'fine-focus sealed tube'
_diffrn_radiation_type MoK\a
_diffrn_radiation_wavelength 0.71073
_diffrn_reflns_av_R_equivalents 0.028
_diffrn_reflns_av_sigmaI/netI 0.034
_diffrn_reflns_limit_h_max 21
_diffrn_reflns_limit_h_min -20
_diffrn_reflns_limit_k_max 12
_diffrn_reflns_limit_k_min -12
_diffrn_reflns_limit_l_max 13
_diffrn_reflns_limit_l_min -13
_diffrn_reflns_number 10944
_diffrn_reflns_theta_full 27.5
_diffrn_reflns_theta_max 27.5
_diffrn_reflns_theta_min 1.3
_diffrn_standards_decay_% 0
_diffrn_standards_number 0
_exptl_absorpt_coefficient_mu 1.543
_exptl_absorpt_correction_T_max 0.836
_exptl_absorpt_correction_T_min 0.718
_exptl_absorpt_correction_type multi-scan
_exptl_absorpt_process_details '(SADABS; Sheldrick, 1996)'
_exptl_crystal_colour green
_exptl_crystal_density_diffrn 1.603
_exptl_crystal_density_method 'not measured'
_exptl_crystal_description block
_exptl_crystal_F_000 800
_exptl_crystal_size_max 0.23
_exptl_crystal_size_mid 0.20
_exptl_crystal_size_min 0.12
_refine_diff_density_max 0.40
_refine_diff_density_min -0.21
_refine_ls_extinction_method none
_refine_ls_goodness_of_fit_ref 1.02
_refine_ls_hydrogen_treatment constr
_refine_ls_matrix_type full
_refine_ls_number_parameters 201
_refine_ls_number_reflns 3618
_refine_ls_number_restraints 0
_refine_ls_restrained_S_all 1.02
_refine_ls_R_factor_all 0.051
_refine_ls_R_factor_gt 0.035
_refine_ls_shift/su_max 0.000
_refine_ls_shift/su_mean 0.000
_refine_ls_structure_factor_coef Fsqd
_refine_ls_weighting_details 'calc w=1/[\s^2^(Fo^2^)+(0.0415P)^2^+0.2299P] where P=(Fo^2^+2Fc^2^)/3'
_refine_ls_weighting_scheme calc
_refine_ls_wR_factor_gt 0.079
_refine_ls_wR_factor_ref 0.086
_reflns_number_gt 2772
_reflns_number_total 3618
_reflns_threshold_expression I>2\s(I)
_cod_data_source_file tk6310.cif
_cod_data_source_block I
_cod_depositor_comments
;
The following automatic conversions were performed:
'_symmetry_cell_setting' value 'Monoclinic' changed to 'monoclinic'
according to '/home/saulius/struct/CIF-dictionaries/cif_core.dic'
dictionary named 'cif_core.dic' version 2.4.1 from 2010-06-29.

Automatic conversion script
Id: cif_fix_enum 1527 2010-12-29 10:47:43Z saulius 

The following automatic conversions were performed:

'_symmetry_cell_setting' value 'Monoclinic' changed to 'monoclinic'
according to /home/saulius/struct/CIF-dictionaries/cif_core.dic
dictionary named 'cif_core.dic' version 2.4.1 from 2010-06-29.

Automatic conversion script
Id: cif_fix_values 1715 2011-07-08 13:25:40Z adriana 
;
_cod_original_sg_symbol_H-M 'P 21/c'
_cod_database_code 2208439
_cod_database_fobs_code 2208439

loop_
_symmetry_equiv_pos_as_xyz
'x, y, z'
'-x, y+1/2, -z+1/2'
'-x, -y, -z'
'x, -y-1/2, z-1/2'

loop_
_atom_site_type_symbol
_atom_site_label
_atom_site_fract_x
_atom_site_fract_y
_atom_site_fract_z
_atom_site_U_iso_or_equiv
_atom_site_adp_type
_atom_site_calc_flag
_atom_site_refinement_flags
_atom_site_occupancy
Ni Ni1 0.781189(17) 0.74170(3) 0.36977(3) 0.03613(11) Uani d . 1
Cl Cl1 0.64843(5) 0.32091(7) 0.40895(9) 0.0727(2) Uani d . 1
Cl Cl2 0.51042(5) 0.51430(9) 0.83131(8) 0.0757(2) Uani d . 1
O O1 0.71146(9) 0.59716(15) 0.39241(16) 0.0439(4) Uani d . 1
N N1 0.72481(11) 0.86201(18) 0.46892(19) 0.0378(4) Uani d . 1
N N2 0.85538(11) 0.89562(18) 0.34168(18) 0.0383(4) Uani d . 1
N N3 0.84241(14) 0.6270(2) 0.2652(2) 0.0539(6) Uani d . 1
N N4 0.84617(14) 0.5060(2) 0.2778(2) 0.0556(6) Uani d . 1
N N5 0.8518(2) 0.3890(3) 0.2825(3) 0.1009(11) Uani d . 1
C C1 0.64261(13) 0.6942(2) 0.5695(2) 0.0398(5) Uani d . 1
C C2 0.66291(13) 0.5859(2) 0.4865(2) 0.0391(5) Uani d . 1
C C3 0.62803(15) 0.4564(2) 0.5119(3) 0.0474(6) Uani d . 1
C C4 0.58140(15) 0.4342(3) 0.6143(3) 0.0534(7) Uani d . 1
H H4 0.5604 0.3474 0.6288 0.064 Uiso calc R 1
C C5 0.56599(15) 0.5427(3) 0.6959(3) 0.0511(6) Uani d . 1
C C6 0.59435(14) 0.6713(3) 0.6737(3) 0.0467(6) Uani d . 1
H H6 0.5817 0.7438 0.7276 0.056 Uiso calc R 1
C C7 0.67289(13) 0.8309(2) 0.5510(2) 0.0389(5) Uani d . 1
H H7 0.6536 0.9012 0.6016 0.047 Uiso calc R 1
C C8 0.74768(14) 1.0065(2) 0.4546(3) 0.0436(6) Uani d . 1
H H8A 0.7375 1.0583 0.5328 0.052 Uiso calc R 1
H H8B 0.7162 1.0472 0.3785 0.052 Uiso calc R 1
C C9 0.83794(14) 1.0065(2) 0.4362(2) 0.0425(6) Uani d . 1
H H9A 0.8535 1.0948 0.4023 0.051 Uiso calc R 1
H H9B 0.8698 0.9912 0.5206 0.051 Uiso calc R 1
C C10 0.94445(15) 0.8587(3) 0.3608(2) 0.0485(6) Uani d . 1
H H10A 0.9768 0.9423 0.3631 0.058 Uiso calc R 1
H H10B 0.9581 0.8050 0.2856 0.058 Uiso calc R 1
C C11 0.96780(17) 0.7784(3) 0.4852(3) 0.0560(7) Uani d . 1
H H11A 0.9520 0.8288 0.5599 0.084 Uiso calc R 1
H H11B 1.0261 0.7639 0.4952 0.084 Uiso calc R 1
H H11C 0.9402 0.6913 0.4799 0.084 Uiso calc R 1
C C12 0.83209(17) 0.9409(3) 0.2016(2) 0.0529(7) Uani d . 1
H H12A 0.7753 0.9710 0.1943 0.063 Uiso calc R 1
H H12B 0.8351 0.8618 0.1443 0.063 Uiso calc R 1
C C13 0.8835(2) 1.0549(3) 0.1503(3) 0.0803(10) Uani d . 1
H H13A 0.8822 1.1337 0.2068 0.120 Uiso calc R 1
H H13B 0.8617 1.0791 0.0622 0.120 Uiso calc R 1
H H13C 0.9392 1.0240 0.1494 0.120 Uiso calc R 1

loop_
_atom_site_aniso_label
_atom_site_aniso_U_11
_atom_site_aniso_U_22
_atom_site_aniso_U_33
_atom_site_aniso_U_12
_atom_site_aniso_U_13
_atom_site_aniso_U_23
Ni1 0.03865(18) 0.02987(16) 0.03992(18) -0.00279(12) 0.00419(13) -0.00290(12)
Cl1 0.0799(5) 0.0336(3) 0.1050(6) -0.0051(3) 0.0104(5) -0.0107(4)
Cl2 0.0642(5) 0.0869(6) 0.0790(5) -0.0178(4) 0.0226(4) 0.0201(4)
O1 0.0454(10) 0.0309(8) 0.0562(10) -0.0060(7) 0.0086(8) -0.0064(7)
N1 0.0338(10) 0.0284(9) 0.0510(12) 0.0011(7) 0.0034(9) -0.0015(8)
N2 0.0419(11) 0.0373(10) 0.0360(10) -0.0076(8) 0.0051(8) -0.0016(8)
N3 0.0653(15) 0.0452(12) 0.0543(13) -0.0048(10) 0.0211(11) -0.0115(10)
N4 0.0722(16) 0.0519(14) 0.0443(13) 0.0080(11) 0.0132(11) -0.0106(10)
N5 0.166(3) 0.0530(16) 0.090(2) 0.0291(18) 0.045(2) -0.0018(16)
C1 0.0312(12) 0.0348(11) 0.0528(14) 0.0011(9) 0.0020(11) 0.0045(11)
C2 0.0323(12) 0.0330(11) 0.0505(14) -0.0014(9) -0.0041(10) 0.0037(10)
C3 0.0425(14) 0.0306(12) 0.0667(17) -0.0008(10) -0.0061(12) 0.0020(11)
C4 0.0423(14) 0.0438(14) 0.0726(18) -0.0116(11) -0.0019(13) 0.0141(13)
C5 0.0358(14) 0.0585(16) 0.0590(16) -0.0060(11) 0.0052(12) 0.0149(13)
C6 0.0360(13) 0.0466(14) 0.0578(16) 0.0006(11) 0.0059(12) 0.0042(12)
C7 0.0331(12) 0.0327(11) 0.0507(14) 0.0041(9) 0.0037(10) -0.0025(10)
C8 0.0463(14) 0.0278(11) 0.0567(15) -0.0005(10) 0.0055(12) 0.0001(10)
C9 0.0466(14) 0.0356(12) 0.0453(13) -0.0112(10) 0.0052(11) -0.0041(10)
C10 0.0422(14) 0.0520(14) 0.0527(15) -0.0091(11) 0.0118(12) -0.0090(12)
C11 0.0466(16) 0.0586(16) 0.0619(18) 0.0035(12) 0.0003(13) -0.0068(13)
C12 0.0712(19) 0.0475(14) 0.0393(14) -0.0113(13) 0.0021(13) 0.0026(11)
C13 0.134(3) 0.0571(18) 0.0507(17) -0.0308(19) 0.0162(18) 0.0066(14)

loop_
_atom_type_symbol
_atom_type_description
_atom_type_scat_dispersion_real
_atom_type_scat_dispersion_imag
_atom_type_scat_source
C C 0.0033 0.0016 'International Tables Vol C Tables 4.2.6.8 and 6.1.1.4'
H H 0.0000 0.0000 'International Tables Vol C Tables 4.2.6.8 and 6.1.1.4'
N N 0.0061 0.0033 'International Tables Vol C Tables 4.2.6.8 and 6.1.1.4'
O O 0.0106 0.0060 'International Tables Vol C Tables 4.2.6.8 and 6.1.1.4'
Cl Cl 0.1484 0.1585 'International Tables Vol C Tables 4.2.6.8 and 6.1.1.4'
Ni Ni 0.3393 1.1124 'International Tables Vol C Tables 4.2.6.8 and 6.1.1.4'

loop_
_geom_angle_atom_site_label_1
_geom_angle_atom_site_label_2
_geom_angle_atom_site_label_3
_geom_angle
_geom_angle_publ_flag
O1 Ni1 N1 93.87(7) yes
O1 Ni1 N2 178.84(7) yes
O1 Ni1 N3 89.33(8) yes
N1 Ni1 N2 86.83(8) yes
N1 Ni1 N3 176.76(8) yes
N2 Ni1 N3 89.97(9) yes
C2 O1 Ni1 125.79(14) ?
C7 N1 C8 118.86(19) ?
C7 N1 Ni1 127.00(15) ?
C8 N1 Ni1 114.04(14) ?
C9 N2 C10 109.62(18) ?
C9 N2 C12 110.57(18) ?
C10 N2 C12 110.29(18) ?
C9 N2 Ni1 107.33(12) ?
C10 N2 Ni1 113.92(14) ?
C12 N2 Ni1 104.99(14) ?
N4 N3 Ni1 123.34(18) ?
N5 N4 N3 175.7(3) ?
C6 C1 C2 121.2(2) ?
C6 C1 C7 118.3(2) ?
C2 C1 C7 120.6(2) ?
O1 C2 C1 124.84(19) ?
O1 C2 C3 119.5(2) ?
C1 C2 C3 115.7(2) ?
C4 C3 C2 122.9(2) ?
C4 C3 Cl1 119.59(19) ?
C2 C3 Cl1 117.47(19) ?
C3 C4 C5 119.0(2) ?
C3 C4 H4 120.5 ?
C5 C4 H4 120.5 ?
C6 C5 C4 121.2(2) ?
C6 C5 Cl2 119.3(2) ?
C4 C5 Cl2 119.51(19) ?
C5 C6 C1 119.9(2) ?
C5 C6 H6 120.0 ?
C1 C6 H6 120.0 ?
N1 C7 C1 124.2(2) ?
N1 C7 H7 117.9 ?
C1 C7 H7 117.9 ?
N1 C8 C9 105.95(17) ?
N1 C8 H8A 110.5 ?
C9 C8 H8A 110.5 ?
N1 C8 H8B 110.5 ?
C9 C8 H8B 110.5 ?
H8A C8 H8B 108.7 ?
N2 C9 C8 109.38(18) ?
N2 C9 H9A 109.8 ?
C8 C9 H9A 109.8 ?
N2 C9 H9B 109.8 ?
C8 C9 H9B 109.8 ?
H9A C9 H9B 108.2 ?
N2 C10 C11 113.47(19) ?
N2 C10 H10A 108.9 ?
C11 C10 H10A 108.9 ?
N2 C10 H10B 108.9 ?
C11 C10 H10B 108.9 ?
H10A C10 H10B 107.7 ?
C10 C11 H11A 109.5 ?
C10 C11 H11B 109.5 ?
H11A C11 H11B 109.5 ?
C10 C11 H11C 109.5 ?
H11A C11 H11C 109.5 ?
H11B C11 H11C 109.5 ?
N2 C12 C13 116.3(2) ?
N2 C12 H12A 108.2 ?
C13 C12 H12A 108.2 ?
N2 C12 H12B 108.2 ?
C13 C12 H12B 108.2 ?
H12A C12 H12B 107.4 ?
C12 C13 H13A 109.5 ?
C12 C13 H13B 109.5 ?
H13A C13 H13B 109.5 ?
C12 C13 H13C 109.5 ?
H13A C13 H13C 109.5 ?
H13B C13 H13C 109.5 ?

loop_
_geom_bond_atom_site_label_1
_geom_bond_atom_site_label_2
_geom_bond_distance
_geom_bond_publ_flag
Ni1 O1 1.840(2) yes
Ni1 N1 1.850(2) yes
Ni1 N2 1.967(2) yes
Ni1 N3 1.894(2) yes
Cl1 C3 1.736(3) ?
Cl2 C5 1.745(3) ?
O1 C2 1.307(3) ?
N1 C7 1.284(3) ?
N1 C8 1.467(3) ?
N2 C9 1.491(3) ?
N2 C10 1.495(3) ?
N2 C12 1.504(3) ?
N3 N4 1.187(3) ?
N4 N5 1.143(3) ?
C1 C6 1.399(3) ?
C1 C2 1.410(3) ?
C1 C7 1.439(3) ?
C2 C3 1.418(3) ?
C3 C4 1.367(3) ?
C4 C5 1.382(4) ?
C4 H4 0.9300 ?
C5 C6 1.362(3) ?
C6 H6 0.9300 ?
C7 H7 0.9300 ?
C8 C9 1.506(3) ?
C8 H8A 0.9700 ?
C8 H8B 0.9700 ?
C9 H9A 0.9700 ?
C9 H9B 0.9700 ?
C10 C11 1.503(4) ?
C10 H10A 0.9700 ?
C10 H10B 0.9700 ?
C11 H11A 0.9600 ?
C11 H11B 0.9600 ?
C11 H11C 0.9600 ?
C12 C13 1.515(3) ?
C12 H12A 0.9700 ?
C12 H12B 0.9700 ?
C13 H13A 0.9600 ?
C13 H13B 0.9600 ?
C13 H13C 0.9600 ?

loop_
_geom_hbond_atom_site_label_D
_geom_hbond_atom_site_label_H
_geom_hbond_atom_site_label_A
_geom_hbond_site_symmetry_A
_geom_hbond_distance_DH
_geom_hbond_distance_HA
_geom_hbond_distance_DA
_geom_hbond_angle_DHA
C10 H10B N3 . 0.970 2.560 2.915(2) 102
C12 H12B N3 . 0.970 2.590 3.125(2) 115
C13 H13A N5 1_565 0.97 2.66 3.576(4) 159
